data_1505633
loop_
_publ_author_name
'Ribelin, Timothy P.'
'Judd, Andrew S.'
'Akritopoulou-Zanze, Irini'
'Henry, Rodger F.'
'Cross, Jeffrey L.'
'Whittern, David N.'
'Djuric, Stevan W.'

_publ_section_title
;
 Concise construction of novel bridged bicyclic lactams by sequenced
 Ugi/RCM/Heck reactions.
;
_journal_issue 24
_journal_name_full 'Organic letters'
_journal_page_first 5119
_journal_page_last 5122
_journal_paper_doi 10.1021/ol7023373
_journal_volume 9
_journal_year 2007
_chemical_formula_sum 'C17 H20 N2 O2'
_chemical_formula_weight 284.35
_chemical_name_systematic
; 
 ? 
;
_space_group_IT_number 15
_symmetry_cell_setting monoclinic
_symmetry_space_group_name_Hall '-C 2yc'
_symmetry_space_group_name_H-M 'C 1 2/c 1'
_atom_sites_solution_hydrogens geom
_atom_sites_solution_primary direct
_atom_sites_solution_secondary difmap
_audit_creation_method SHELXL-97
_cell_angle_alpha 90.00
_cell_angle_beta 129.305(2)
_cell_angle_gamma 90.00
_cell_formula_units_Z 8
_cell_length_a 24.724(4)
_cell_length_b 9.0148(14)
_cell_length_c 17.464(3)
_cell_measurement_reflns_used 1021
_cell_measurement_temperature 173(2)
_cell_measurement_theta_max 27.8155
_cell_measurement_theta_min 2.3425
_cell_volume 3011.9(9)
_computing_cell_refinement 'Bruker saintplus (Bruker 1999)'
_computing_data_collection 'Bruker SMART (Bruker 2001)'
_computing_data_reduction 'Bruker saintplus (Bruker 1999)'
_computing_structure_refinement 'SHELXL (Sheldrick, 2000)'
_computing_structure_solution 'SHELXL (Sheldrick, 2000)'
_diffrn_ambient_temperature 173(2)
_diffrn_measured_fraction_theta_full 0.984
_diffrn_measured_fraction_theta_max 0.984
_diffrn_measurement_device_type 'APEX CCD'
_diffrn_measurement_method omega
_diffrn_radiation_monochromator graphite
_diffrn_radiation_source 'fine-focus sealed tube'
_diffrn_radiation_type MoK\a
_diffrn_radiation_wavelength 0.71073
_diffrn_reflns_av_R_equivalents 0.1412
_diffrn_reflns_av_sigmaI/netI 0.0625
_diffrn_reflns_limit_h_max 32
_diffrn_reflns_limit_h_min -32
_diffrn_reflns_limit_k_max 11
_diffrn_reflns_limit_k_min -11
_diffrn_reflns_limit_l_max 22
_diffrn_reflns_limit_l_min -23
_diffrn_reflns_number 17101
_diffrn_reflns_theta_full 28.18
_diffrn_reflns_theta_max 28.18
_diffrn_reflns_theta_min 2.13
_diffrn_standards_decay_% 0.00
_diffrn_standards_number 0
_exptl_absorpt_coefficient_mu 0.083
_exptl_absorpt_correction_type none
_exptl_crystal_colour colourless
_exptl_crystal_density_diffrn 1.254
_exptl_crystal_density_meas ?
_exptl_crystal_density_method 'not measured'
_exptl_crystal_description plate
_exptl_crystal_F_000 1216
_exptl_crystal_size_max 0.3
_exptl_crystal_size_mid 0.3
_exptl_crystal_size_min 0.1
_refine_diff_density_max 0.370
_refine_diff_density_min -0.294
_refine_diff_density_rms 0.065
_refine_ls_extinction_coef notrefined
_refine_ls_extinction_method none
_refine_ls_goodness_of_fit_ref 1.059
_refine_ls_hydrogen_treatment mixed
_refine_ls_matrix_type full
_refine_ls_number_parameters 201
_refine_ls_number_reflns 3642
_refine_ls_number_restraints 0
_refine_ls_restrained_S_all 1.059
_refine_ls_R_factor_all 0.0608
_refine_ls_R_factor_gt 0.0541
_refine_ls_shift/su_max 1.689
_refine_ls_shift/su_mean 0.038
_refine_ls_structure_factor_coef Fsqd
_refine_ls_weighting_details 'calc w=1/[\s^2^(Fo^2^)+(0.0881P)^2^+0.5813P] where P=(Fo^2^+2Fc^2^)/3'
_refine_ls_weighting_scheme calc
_refine_ls_wR_factor_gt 0.1521
_refine_ls_wR_factor_ref 0.1602
_reflns_number_gt 3043
_reflns_number_total 3642
_reflns_threshold_expression I>2sigma(I)
_cod_data_source_file ol7023373-file003.cif
_cod_data_source_block compound6b
_cod_depositor_comments
;
The following automatic conversions were performed:

'_exptl_crystal_density_meas' value 'none' was changed to '?' - the
value is perceived as not measured.

Automatic conversion script
Id: cif_fix_values 3008 2015-01-20 13:52:24Z robertas 
;
_cod_original_cell_volume 3011.9(8)
_cod_original_sg_symbol_H-M C2/c
_cod_database_code 1505633

loop_
_symmetry_equiv_pos_as_xyz
'x, y, z'
'-x, y, -z+1/2'
'x+1/2, y+1/2, z'
'-x+1/2, y+1/2, -z+1/2'
'-x, -y, -z'
'x, -y, z-1/2'
'-x+1/2, -y+1/2, -z'
'x+1/2, -y+1/2, z-1/2'

loop_
_atom_site_label
_atom_site_type_symbol
_atom_site_fract_x
_atom_site_fract_y
_atom_site_fract_z
_atom_site_U_iso_or_equiv
_atom_site_adp_type
_atom_site_occupancy
_atom_site_symmetry_multiplicity
_atom_site_calc_flag
_atom_site_refinement_flags
O1 O 0.18895(4) 0.42775(11) 1.05906(6) 0.0424(2) Uani 1 1 d .
O2 O 0.05685(5) 0.27467(12) 0.71367(6) 0.0482(3) Uani 1 1 d .
N1 N 0.08370(5) 0.31581(14) 0.97192(7) 0.0432(3) Uani 1 1 d .
H1 H 0.0441 0.3034 0.9140 0.052 Uiso 1 1 calc R
N2 N 0.15400(4) 0.35144(11) 0.86352(6) 0.0301(2) Uani 1 1 d .
C1 C 0.08773(9) 0.0819(2) 1.04446(15) 0.0664(5) Uani 1 1 d .
H1A H 0.0419 0.0568 0.9850 0.100 Uiso 1 1 calc R
H1B H 0.0950 0.0376 1.1003 0.100 Uiso 1 1 calc R
H1C H 0.1223 0.0456 1.0402 0.100 Uiso 1 1 calc R
C2 C 0.04371(9) 0.3109(2) 1.06910(12) 0.0624(4) Uani 1 1 d .
H2A H 0.0506 0.4161 1.0793 0.094 Uiso 1 1 calc R
H2B H 0.0517 0.2656 1.1252 0.094 Uiso 1 1 calc R
H2C H -0.0033 0.2912 1.0107 0.094 Uiso 1 1 calc R
C3 C 0.09404(7) 0.24804(17) 1.05676(10) 0.0447(3) Uani 1 1 d .
H3 H 0.1416(9) 0.2713(19) 1.1165(12) 0.054 Uiso 1 1 calc .
C4 C 0.13223(6) 0.39526(14) 0.97990(8) 0.0336(3) Uani 1 1 d .
C5 C 0.11322(5) 0.44154(14) 0.88054(8) 0.0313(3) Uani 1 1 d .
H5 H 0.0636(7) 0.4200(16) 0.8278(10) 0.038 Uiso 1 1 calc .
C6 C 0.12531(6) 0.60467(14) 0.87477(8) 0.0366(3) Uani 1 1 d .
C7 C 0.17768(6) 0.65312(15) 0.87202(9) 0.0416(3) Uani 1 1 d .
C8 C 0.22920(6) 0.54522(16) 0.88219(9) 0.0427(3) Uani 1 1 d .
H8 H 0.2762(8) 0.5869(18) 0.9303(11) 0.051 Uiso 1 1 calc .
C9 C 0.21623(7) 0.5226(2) 0.78576(11) 0.0553(4) Uani 1 1 d .
H9 H 0.2272 0.6021 0.7638 0.066 Uiso 1 1 calc R
C10 C 0.19108(8) 0.4026(2) 0.72905(11) 0.0562(4) Uani 1 1 d .
H10 H 0.1893 0.4058 0.6743 0.067 Uiso 1 1 calc R
C11 C 0.16510(8) 0.26236(18) 0.74212(10) 0.0508(4) Uani 1 1 d .
H11A H 0.2046 0.2021 0.7931 0.061 Uiso 1 1 calc R
H11B H 0.1382 0.2063 0.6809 0.061 Uiso 1 1 calc R
C12 C 0.11990(6) 0.29502(14) 0.77078(8) 0.0365(3) Uani 1 1 d .
C13 C 0.22713(5) 0.39955(14) 0.92309(8) 0.0341(3) Uani 1 1 d .
H13A H 0.2543 0.3255 0.9203 0.041 Uiso 1 1 calc R
H13B H 0.2470 0.4118 0.9916 0.041 Uiso 1 1 calc R
C14 C 0.08030(8) 0.70799(18) 0.86749(11) 0.0543(4) Uani 1 1 d .
H14 H 0.0459 0.6763 0.8706 0.065 Uiso 1 1 calc R
C15 C 0.08634(10) 0.8576(2) 0.85568(12) 0.0729(6) Uani 1 1 d .
H15 H 0.0558 0.9258 0.8502 0.088 Uiso 1 1 calc R
C16 C 0.13746(10) 0.90456(18) 0.85209(13) 0.0765(6) Uani 1 1 d .
H16 H 0.1413 1.0048 0.8435 0.092 Uiso 1 1 calc R
C17 C 0.18289(8) 0.80479(18) 0.86105(11) 0.0625(5) Uani 1 1 d .
H17 H 0.2179 0.8385 0.8598 0.075 Uiso 1 1 calc R

loop_
_atom_site_aniso_label
_atom_site_aniso_U_11
_atom_site_aniso_U_22
_atom_site_aniso_U_33
_atom_site_aniso_U_23
_atom_site_aniso_U_13
_atom_site_aniso_U_12
O1 0.0354(4) 0.0630(6) 0.0300(4) -0.0084(4) 0.0214(4) -0.0082(4)
O2 0.0438(5) 0.0567(6) 0.0350(5) -0.0102(4) 0.0207(4) -0.0028(4)
N1 0.0365(5) 0.0609(8) 0.0313(5) 0.0013(4) 0.0211(4) -0.0090(5)
N2 0.0324(4) 0.0338(5) 0.0303(4) 0.0009(4) 0.0228(4) 0.0002(4)
C1 0.0722(11) 0.0605(11) 0.0849(12) 0.0172(9) 0.0584(10) 0.0103(8)
C2 0.0692(10) 0.0819(12) 0.0546(8) 0.0173(8) 0.0479(8) 0.0192(9)
C3 0.0397(6) 0.0600(9) 0.0379(6) 0.0085(6) 0.0262(5) -0.0009(6)
C4 0.0323(5) 0.0420(6) 0.0318(5) -0.0047(4) 0.0228(5) -0.0001(4)
C5 0.0280(5) 0.0389(6) 0.0294(5) -0.0028(4) 0.0193(4) -0.0011(4)
C6 0.0340(5) 0.0355(6) 0.0297(5) -0.0022(4) 0.0151(5) 0.0017(4)
C7 0.0355(6) 0.0376(7) 0.0343(6) 0.0045(5) 0.0139(5) -0.0040(5)
C8 0.0321(6) 0.0500(8) 0.0435(6) 0.0116(5) 0.0228(5) -0.0022(5)
C9 0.0479(7) 0.0755(11) 0.0554(8) 0.0281(8) 0.0388(7) 0.0084(7)
C10 0.0576(8) 0.0852(12) 0.0455(7) 0.0214(7) 0.0419(7) 0.0193(8)
C11 0.0588(8) 0.0652(10) 0.0389(6) 0.0022(6) 0.0359(6) 0.0149(7)
C12 0.0433(6) 0.0375(6) 0.0313(5) 0.0021(4) 0.0249(5) 0.0044(5)
C13 0.0301(5) 0.0426(7) 0.0328(5) 0.0074(4) 0.0214(5) 0.0035(4)
C14 0.0467(7) 0.0526(9) 0.0451(7) -0.0071(6) 0.0203(6) 0.0126(6)
C15 0.0690(10) 0.0472(9) 0.0525(9) -0.0090(7) 0.0148(8) 0.0216(8)
C16 0.0751(11) 0.0335(8) 0.0557(9) -0.0001(7) 0.0106(8) -0.0012(7)
C17 0.0555(8) 0.0425(8) 0.0497(8) 0.0071(6) 0.0145(7) -0.0123(6)

loop_
_atom_type_symbol
_atom_type_description
_atom_type_scat_dispersion_real
_atom_type_scat_dispersion_imag
_atom_type_scat_source
C C 0.0033 0.0016 'International Tables Vol C Tables 4.2.6.8 and 6.1.1.4'
H H 0.0000 0.0000 'International Tables Vol C Tables 4.2.6.8 and 6.1.1.4'
N N 0.0061 0.0033 'International Tables Vol C Tables 4.2.6.8 and 6.1.1.4'
O O 0.0106 0.0060 'International Tables Vol C Tables 4.2.6.8 and 6.1.1.4'

loop_
_geom_angle_atom_site_label_1
_geom_angle_atom_site_label_2
_geom_angle_atom_site_label_3
_geom_angle
C4 N1 C3 123.44(10)
C4 N1 H1 118.3
C3 N1 H1 118.3
C12 N2 C5 117.42(9)
C12 N2 C13 120.57(9)
C5 N2 C13 112.92(9)
C3 C1 H1A 109.5
C3 C1 H1B 109.5
H1A C1 H1B 109.5
C3 C1 H1C 109.5
H1A C1 H1C 109.5
H1B C1 H1C 109.5
C3 C2 H2A 109.5
C3 C2 H2B 109.5
H2A C2 H2B 109.5
C3 C2 H2C 109.5
H2A C2 H2C 109.5
H2B C2 H2C 109.5
N1 C3 C2 110.95(12)
N1 C3 C1 109.49(12)
C2 C3 C1 112.02(13)
N1 C3 H3 106.9(10)
C2 C3 H3 109.9(10)
C1 C3 H3 107.4(10)
O1 C4 N1 123.98(11)
O1 C4 C5 121.31(10)
N1 C4 C5 114.68(9)
N2 C5 C6 109.53(9)
N2 C5 C4 108.70(9)
C6 C5 C4 113.89(9)
N2 C5 H5 107.8(8)
C6 C5 H5 108.9(9)
C4 C5 H5 107.9(8)
C14 C6 C7 119.48(14)
C14 C6 C5 118.32(12)
C7 C6 C5 122.13(11)
C6 C7 C17 118.60(14)
C6 C7 C8 121.49(11)
C17 C7 C8 119.90(13)
C13 C8 C9 111.20(12)
C13 C8 C7 109.53(10)
C9 C8 C7 112.61(10)
C13 C8 H8 107.8(9)
C9 C8 H8 107.7(9)
C7 C8 H8 107.8(10)
C10 C9 C8 127.53(13)
C10 C9 H9 116.2
C8 C9 H9 116.2
C9 C10 C11 128.13(12)
C9 C10 H10 115.9
C11 C10 H10 115.9
C10 C11 C12 111.30(12)
C10 C11 H11A 109.4
C12 C11 H11A 109.4
C10 C11 H11B 109.4
C12 C11 H11B 109.4
H11A C11 H11B 108.0
O2 C12 N2 122.35(10)
O2 C12 C11 121.91(11)
N2 C12 C11 115.73(11)
N2 C13 C8 108.48(9)
N2 C13 H13A 110.0
C8 C13 H13A 110.0
N2 C13 H13B 110.0
C8 C13 H13B 110.0
H13A C13 H13B 108.4
C15 C14 C6 120.57(17)
C15 C14 H14 119.7
C6 C14 H14 119.7
C16 C15 C14 119.74(16)
C16 C15 H15 120.1
C14 C15 H15 120.1
C17 C16 C15 120.36(16)
C17 C16 H16 119.8
C15 C16 H16 119.8
C16 C17 C7 121.23(17)
C16 C17 H17 119.4
C7 C17 H17 119.4

loop_
_geom_bond_atom_site_label_1
_geom_bond_atom_site_label_2
_geom_bond_distance
O1 C4 1.2277(13)
O2 C12 1.2201(15)
N1 C4 1.3267(15)
N1 C3 1.4676(15)
N1 H1 0.8600
N2 C12 1.3648(14)
N2 C5 1.4644(13)
N2 C13 1.4684(14)
C1 C3 1.507(2)
C1 H1A 0.9600
C1 H1B 0.9600
C1 H1C 0.9600
C2 C3 1.502(2)
C2 H2A 0.9600
C2 H2B 0.9600
C2 H2C 0.9600
C3 H3 0.964(16)
C4 C5 1.5404(15)
C5 C6 1.5167(17)
C5 H5 0.961(13)
C6 C14 1.3938(18)
C6 C7 1.3958(18)
C7 C17 1.398(2)
C7 C8 1.5210(19)
C8 C13 1.5112(17)
C8 C9 1.515(2)
C8 H8 0.993(16)
C9 C10 1.326(2)
C9 H9 0.9300
C10 C11 1.500(2)
C10 H10 0.9300
C11 C12 1.5145(17)
C11 H11A 0.9700
C11 H11B 0.9700
C13 H13A 0.9700
C13 H13B 0.9700
C14 C15 1.387(3)
C14 H14 0.9300
C15 C16 1.371(3)
C15 H15 0.9300
C16 C17 1.368(3)
C16 H16 0.9300
C17 H17 0.9300

loop_
_geom_hbond_atom_site_label_D
_geom_hbond_atom_site_label_H
_geom_hbond_atom_site_label_A
_geom_hbond_distance_DH
_geom_hbond_distance_HA
_geom_hbond_distance_DA
_geom_hbond_angle_DHA
_geom_hbond_site_symmetry_A
N1 H1 O2 0.86 2.05 2.9067(14) 171.3 2_556

loop_
_geom_torsion_atom_site_label_1
_geom_torsion_atom_site_label_2
_geom_torsion_atom_site_label_3
_geom_torsion_atom_site_label_4
_geom_torsion
C4 N1 C3 C2 117.56(15)
C4 N1 C3 C1 -118.28(14)
C3 N1 C4 O1 -4.5(2)
C3 N1 C4 C5 173.67(12)
C12 N2 C5 C6 -98.81(11)
C13 N2 C5 C6 48.48(11)
C12 N2 C5 C4 136.18(10)
C13 N2 C5 C4 -76.54(11)
O1 C4 C5 N2 72.17(14)
N1 C4 C5 N2 -106.09(12)
O1 C4 C5 C6 -50.24(15)
N1 C4 C5 C6 131.50(11)
N2 C5 C6 C14 166.32(10)
C4 C5 C6 C14 -71.74(13)
N2 C5 C6 C7 -10.72(14)
C4 C5 C6 C7 111.23(12)
C14 C6 C7 C17 -0.58(18)
C5 C6 C7 C17 176.42(11)
C14 C6 C7 C8 178.49(11)
C5 C6 C7 C8 -4.51(17)
C6 C7 C8 C13 -15.96(16)
C17 C7 C8 C13 163.10(12)
C6 C7 C8 C9 108.33(14)
C17 C7 C8 C9 -72.61(16)
C13 C8 C9 C10 14.34(19)
C7 C8 C9 C10 -109.02(17)
C8 C9 C10 C11 4.0(3)
C9 C10 C11 C12 43.1(2)
C5 N2 C12 O2 -24.13(17)
C13 N2 C12 O2 -168.80(11)
C5 N2 C12 C11 154.52(11)
C13 N2 C12 C11 9.85(16)
C10 C11 C12 O2 109.11(15)
C10 C11 C12 N2 -69.54(14)
C12 N2 C13 C8 74.52(14)
C5 N2 C13 C8 -71.61(11)
C9 C8 C13 N2 -74.22(12)
C7 C8 C13 N2 50.88(13)
C7 C6 C14 C15 1.23(19)
C5 C6 C14 C15 -175.88(12)
C6 C14 C15 C16 -0.6(2)
C14 C15 C16 C17 -0.6(3)
C15 C16 C17 C7 1.3(2)
C6 C7 C17 C16 -0.7(2)
C8 C7 C17 C16 -179.77(13)
